data_7232529
loop_
_publ_author_name
'Xie, Yang-Guo'
'Yan, Rong'
'Zhong, Xianglong'
'Piao, Huang'
'Muhammad, Ishaq'
'Ke, Xisong'
'Yan, Shikai'
'Guo, Yuanqiang'
'Jin, Hui-Zi'
'Zhang, Wei-Dong'

_publ_section_title
;
 Xylopins A--F, six rare guaiane dimers with three different connecting
 modes from Xylopia vielana
;
_journal_issue 16
_journal_name_full 'RSC Advances'
_journal_page_first 9235
_journal_paper_doi 10.1039/C9RA00347A
_journal_volume 9
_journal_year 2019
_chemical_absolute_configuration ad
_chemical_formula_moiety 'C32 H41 O6'
_chemical_formula_sum 'C32 H41 O6'
_chemical_formula_weight 521.65
_chemical_name_systematic X-73
_space_group_crystal_system orthorhombic
_space_group_IT_number 19
_space_group_name_Hall 'P 2ac 2ab'
_space_group_name_H-M_alt 'P 21 21 21'
_symmetry_space_group_name_Hall 'P 2ac 2ab'
_symmetry_space_group_name_H-M 'P 21 21 21'
_atom_sites_solution_hydrogens geom
_audit_creation_method SHELXL-2016/6
_audit_update_record
;
2018-04-27 deposited with the CCDC.    2019-03-05 downloaded from the CCDC.
;
_cell_angle_alpha 90
_cell_angle_beta 90
_cell_angle_gamma 90
_cell_formula_units_Z 4
_cell_length_a 9.7328(4)
_cell_length_b 16.8465(9)
_cell_length_c 18.1390(10)
_cell_measurement_reflns_used 3413
_cell_measurement_temperature 173(2)
_cell_measurement_theta_max 60.82
_cell_measurement_theta_min 3.58
_cell_volume 2974.1(3)
_computing_cell_refinement 'Bruker SAINT'
_computing_data_collection 'Bruker APEX2'
_computing_data_reduction 'Bruker SAINT'
_computing_molecular_graphics 'Bruker SHELXTL'
_computing_publication_material 'Bruker SHELXTL'
_computing_structure_refinement 'SHELXL-2014 (Sheldrick, 2014)'
_computing_structure_solution 'SHELXS-97 (Sheldrick 2008)'
_diffrn_ambient_temperature 173(2)
_diffrn_measured_fraction_theta_full 0.989
_diffrn_measured_fraction_theta_max 0.989
_diffrn_measurement_device_type 'CCD area detector'
_diffrn_measurement_method 'phi and omega scans'
_diffrn_radiation_type CuK\a
_diffrn_radiation_wavelength 1.54178
_diffrn_reflns_av_R_equivalents 0.1605
_diffrn_reflns_av_unetI/netI 0.0955
_diffrn_reflns_Laue_measured_fraction_full 0.989
_diffrn_reflns_Laue_measured_fraction_max 0.989
_diffrn_reflns_limit_h_max 10
_diffrn_reflns_limit_h_min -11
_diffrn_reflns_limit_k_max 18
_diffrn_reflns_limit_k_min -19
_diffrn_reflns_limit_l_max 19
_diffrn_reflns_limit_l_min -20
_diffrn_reflns_number 12608
_diffrn_reflns_point_group_measured_fraction_full 0.977
_diffrn_reflns_point_group_measured_fraction_max 0.977
_diffrn_reflns_theta_full 63.608
_diffrn_reflns_theta_max 63.608
_diffrn_reflns_theta_min 3.581
_diffrn_source 'sealed tube'
_exptl_absorpt_coefficient_mu 0.636
_exptl_absorpt_correction_type none
_exptl_crystal_colour colorless
_exptl_crystal_density_diffrn 1.165
_exptl_crystal_description block
_exptl_crystal_F_000 1124
_exptl_crystal_size_max 0.05
_exptl_crystal_size_mid 0.04
_exptl_crystal_size_min 0.03
_refine_diff_density_max 0.476
_refine_diff_density_min -0.265
_refine_diff_density_rms 0.083
_refine_ls_abs_structure_details
;
 Flack x determined using 1050 quotients [(I+)-(I-)]/[(I+)+(I-)]
 (Parsons, Flack and Wagner, Acta Cryst. B69 (2013) 249-259).
;
_refine_ls_abs_structure_Flack -0.2(3)
_refine_ls_extinction_method none
_refine_ls_goodness_of_fit_ref 1.065
_refine_ls_hydrogen_treatment constr
_refine_ls_matrix_type full
_refine_ls_number_parameters 352
_refine_ls_number_reflns 4773
_refine_ls_number_restraints 228
_refine_ls_restrained_S_all 1.103
_refine_ls_R_factor_all 0.1250
_refine_ls_R_factor_gt 0.0948
_refine_ls_shift/su_max 0.000
_refine_ls_shift/su_mean 0.000
_refine_ls_structure_factor_coef Fsqd
_refine_ls_weighting_details 'w=1/[\s^2^(Fo^2^)+(0.1570P)^2^+1.8268P] where P=(Fo^2^+2Fc^2^)/3'
_refine_ls_weighting_scheme calc
_refine_ls_wR_factor_gt 0.2535
_refine_ls_wR_factor_ref 0.2836
_reflns_Friedel_coverage 0.742
_reflns_Friedel_fraction_full 0.962
_reflns_Friedel_fraction_max 0.962
_reflns_number_gt 3428
_reflns_number_total 4773
_reflns_threshold_expression 'I > 2\s(I)'
_cod_data_source_file c9ra00347a2.cif
_cod_data_source_block X73_0ma_a
_cod_database_code 7232529
_shelx_shelxl_version_number 2016/6
_shelx_space_group_comment
;
The symmetry employed for this shelxl refinement is uniquely defined
by the following loop, which should always be used as a source of
symmetry information in preference to the above space-group names.
They are only intended as comments.
;

loop_
_space_group_symop_operation_xyz
'x, y, z'
'-x+1/2, -y, z+1/2'
'-x, y+1/2, -z+1/2'
'x+1/2, -y+1/2, -z'

loop_
_atom_site_label
_atom_site_type_symbol
_atom_site_fract_x
_atom_site_fract_y
_atom_site_fract_z
_atom_site_U_iso_or_equiv
_atom_site_adp_type
_atom_site_occupancy
_atom_site_site_symmetry_order
_atom_site_calc_flag
_atom_site_refinement_flags_posn
_atom_site_refinement_flags_adp
O1 O 1.0801(5) 0.6454(3) 0.5553(3) 0.0523(14) Uani 1 1 d . U
C1 C 0.7461(16) 0.2990(9) 0.3434(8) 0.102(4) Uani 1 1 d . U
H1A H 0.766320 0.267879 0.299067 0.152 Uiso 1 1 calc R U
H1B H 0.825648 0.332115 0.355735 0.152 Uiso 1 1 calc R U
H1C H 0.666204 0.333052 0.334199 0.152 Uiso 1 1 calc R U
O2 O 1.0183(5) 0.6768(4) 0.4869(3) 0.0543(15) Uani 1 1 d . U
C2 C 0.7161(11) 0.2450(7) 0.4053(8) 0.082(3) Uani 1 1 d . U
O3 O 0.9990(6) 0.5140(3) 0.5493(4) 0.0563(14) Uani 1 1 d . U
C3 C 0.6699(13) 0.1621(7) 0.3776(8) 0.096(4) Uani 1 1 d . U
H3A H 0.573988 0.152979 0.391729 0.144 Uiso 1 1 calc R U
H3B H 0.728193 0.121153 0.399725 0.144 Uiso 1 1 calc R U
H3C H 0.678189 0.159935 0.323787 0.144 Uiso 1 1 calc R U
O4 O 0.5538(6) 0.4974(4) 0.8983(3) 0.0604(15) Uani 1 1 d . U
C4 C 0.7213(10) 0.2628(6) 0.4752(7) 0.072(3) Uani 1 1 d . U
O5 O 0.4510(6) 0.4867(4) 0.7877(3) 0.0596(16) Uani 1 1 d . U
C5 C 0.7015(11) 0.2049(5) 0.5345(7) 0.076(3) Uani 1 1 d . U
O6 O 0.6119(10) 0.1532(5) 0.5315(7) 0.121(3) Uani 1 1 d . U
C6 C 0.7873(13) 0.2098(6) 0.6020(7) 0.084(3) Uani 1 1 d . U
H6A H 0.877576 0.232844 0.588726 0.101 Uiso 1 1 calc R U
H6B H 0.803700 0.155416 0.620634 0.101 Uiso 1 1 calc R U
C7 C 0.7250(11) 0.2589(6) 0.6632(7) 0.072(3) Uani 1 1 d . U
H7 H 0.626915 0.242193 0.668359 0.086 Uiso 1 1 calc R U
C8 C 0.7255(10) 0.3482(5) 0.6455(6) 0.062(2) Uani 1 1 d . U
H8 H 0.821330 0.367649 0.653884 0.074 Uiso 1 1 calc R U
C9 C 0.6847(9) 0.3733(5) 0.5667(6) 0.061(2) Uani 1 1 d . U
C10 C 0.7640(12) 0.3464(5) 0.5020(6) 0.072(3) Uani 1 1 d . U
H10A H 0.862944 0.345878 0.514723 0.086 Uiso 1 1 calc R U
H10B H 0.750923 0.384832 0.461273 0.086 Uiso 1 1 calc R U
C11 C 0.7938(16) 0.2416(8) 0.7337(8) 0.105(4) Uani 1 1 d . U
H11A H 0.774853 0.186662 0.748101 0.158 Uiso 1 1 calc R U
H11B H 0.759248 0.277736 0.771748 0.158 Uiso 1 1 calc R U
H11C H 0.893141 0.249008 0.728037 0.158 Uiso 1 1 calc R U
C12 C 0.5769(9) 0.4235(5) 0.5681(6) 0.061(2) Uani 1 1 d . U
C13 C 0.5313(8) 0.4454(5) 0.6443(5) 0.055(2) Uani 1 1 d . U
H13 H 0.433967 0.428487 0.652263 0.065 Uiso 1 1 calc R U
C14 C 0.6307(9) 0.3970(5) 0.6971(5) 0.059(2) Uani 1 1 d . U
H14 H 0.575646 0.360244 0.728750 0.071 Uiso 1 1 calc R U
C15 C 0.5119(12) 0.4613(8) 0.5010(7) 0.085(3) Uani 1 1 d . U
H15A H 0.536713 0.430835 0.456908 0.127 Uiso 1 1 calc R U
H15B H 0.545077 0.515920 0.495884 0.127 Uiso 1 1 calc R U
H15C H 0.411765 0.461538 0.506667 0.127 Uiso 1 1 calc R U
C16 C 0.7831(8) 0.5135(5) 0.6951(5) 0.0510(19) Uani 1 1 d . U
C17 C 0.6984(7) 0.5553(5) 0.6505(5) 0.0472(19) Uani 1 1 d . U
C18 C 0.5517(8) 0.5320(5) 0.6713(5) 0.052(2) Uani 1 1 d . U
C19 C 0.5733(8) 0.5197(5) 0.7531(5) 0.053(2) Uani 1 1 d . U
H19 H 0.603195 0.569820 0.777918 0.063 Uiso 1 1 calc R U
C20 C 0.6931(8) 0.4616(5) 0.7440(5) 0.054(2) Uani 1 1 d . U
H20 H 0.736737 0.443283 0.790912 0.065 Uiso 1 1 calc R U
C21 C 0.9381(7) 0.5106(6) 0.6982(5) 0.057(2) Uani 1 1 d . U
H21 H 0.968551 0.461799 0.671528 0.068 Uiso 1 1 calc R U
C22 C 1.0087(8) 0.5811(5) 0.6627(5) 0.052(2) Uani 1 1 d . U
H22A H 0.977793 0.630163 0.687708 0.062 Uiso 1 1 calc R U
H22B H 1.108989 0.576197 0.670499 0.062 Uiso 1 1 calc R U
C23 C 0.9812(7) 0.5890(4) 0.5809(5) 0.0441(17) Uani 1 1 d . U
C24 C 0.8469(7) 0.6273(4) 0.5599(4) 0.0383(16) Uani 1 1 d . U
C25 C 0.7252(7) 0.6117(4) 0.5920(4) 0.0430(17) Uani 1 1 d . U
H25 H 0.648391 0.640759 0.574213 0.052 Uiso 1 1 calc R U
C26 C 0.8757(7) 0.6933(5) 0.5078(5) 0.0474(19) Uani 1 1 d . U
C27 C 0.8675(10) 0.7740(5) 0.5437(6) 0.060(2) Uani 1 1 d . U
H27A H 0.905136 0.814093 0.510243 0.090 Uiso 1 1 calc R U
H27B H 0.920711 0.773586 0.589607 0.090 Uiso 1 1 calc R U
H27C H 0.771365 0.786563 0.554720 0.090 Uiso 1 1 calc R U
C28 C 0.7949(9) 0.6901(5) 0.4366(5) 0.057(2) Uani 1 1 d . U
H28A H 0.836769 0.725885 0.400436 0.086 Uiso 1 1 calc R U
H28B H 0.699902 0.706663 0.445955 0.086 Uiso 1 1 calc R U
H28C H 0.795548 0.635762 0.417426 0.086 Uiso 1 1 calc R U
C29 C 0.9891(12) 0.5040(9) 0.7791(7) 0.096(4) Uani 1 1 d . U
H29A H 1.088678 0.495251 0.779397 0.143 Uiso 1 1 calc R U
H29B H 0.943117 0.459373 0.803342 0.143 Uiso 1 1 calc R U
H29C H 0.967875 0.553256 0.805476 0.143 Uiso 1 1 calc R U
C30 C 0.3136(9) 0.4577(7) 0.8903(6) 0.071(3) Uani 1 1 d . U
H30A H 0.246754 0.500127 0.881632 0.106 Uiso 1 1 calc R U
H30B H 0.319822 0.446878 0.943284 0.106 Uiso 1 1 calc R U
H30C H 0.284138 0.409484 0.864473 0.106 Uiso 1 1 calc R U
C31 C 0.4538(9) 0.4833(5) 0.8615(5) 0.053(2) Uani 1 1 d . U
C32 C 0.4363(8) 0.5892(6) 0.6510(6) 0.065(3) Uani 1 1 d . U
H32A H 0.426777 0.591459 0.597299 0.097 Uiso 1 1 calc R U
H32B H 0.457900 0.642259 0.669955 0.097 Uiso 1 1 calc R U
H32C H 0.349910 0.570693 0.672869 0.097 Uiso 1 1 calc R U

loop_
_atom_site_aniso_label
_atom_site_aniso_U_11
_atom_site_aniso_U_22
_atom_site_aniso_U_33
_atom_site_aniso_U_23
_atom_site_aniso_U_13
_atom_site_aniso_U_12
O1 0.031(2) 0.053(3) 0.073(4) 0.005(3) 0.009(2) -0.005(2)
C1 0.111(9) 0.098(8) 0.096(8) -0.022(7) -0.008(7) 0.000(7)
O2 0.038(3) 0.058(3) 0.066(4) 0.011(3) 0.019(2) 0.004(2)
C2 0.061(5) 0.080(6) 0.106(8) -0.025(6) -0.010(6) 0.009(5)
O3 0.045(3) 0.041(3) 0.084(4) -0.010(3) 0.000(3) 0.009(2)
C3 0.078(7) 0.072(6) 0.138(9) -0.031(7) -0.026(6) 0.002(5)
O4 0.050(3) 0.065(4) 0.066(4) 0.010(3) 0.003(3) 0.001(3)
C4 0.057(5) 0.062(5) 0.099(8) -0.015(5) -0.008(5) -0.002(4)
O5 0.041(3) 0.075(4) 0.062(4) 0.028(3) 0.001(3) -0.001(3)
C5 0.073(6) 0.042(4) 0.115(8) 0.007(5) 0.003(6) -0.014(4)
O6 0.111(6) 0.083(5) 0.169(8) 0.004(6) -0.008(6) -0.049(5)
C6 0.084(7) 0.054(5) 0.114(8) 0.010(6) -0.001(6) -0.005(5)
C7 0.065(5) 0.058(5) 0.092(7) 0.018(5) 0.012(5) 0.000(4)
C8 0.058(5) 0.045(4) 0.081(6) 0.013(4) 0.003(4) -0.007(4)
C9 0.057(5) 0.046(4) 0.079(6) 0.008(4) 0.008(4) -0.016(4)
C10 0.086(6) 0.048(4) 0.081(6) 0.001(5) -0.009(5) -0.023(4)
C11 0.110(8) 0.090(7) 0.117(9) 0.046(7) 0.010(7) 0.033(7)
C12 0.052(4) 0.045(4) 0.085(6) 0.012(4) -0.019(4) -0.009(3)
C13 0.032(4) 0.063(5) 0.068(5) 0.021(4) -0.002(4) -0.003(3)
C14 0.045(4) 0.059(5) 0.073(6) 0.028(4) 0.001(4) 0.001(4)
C15 0.080(6) 0.098(7) 0.077(6) 0.013(6) -0.028(5) -0.002(6)
C16 0.035(4) 0.057(4) 0.061(5) 0.017(4) -0.002(3) 0.003(3)
C17 0.029(3) 0.057(4) 0.055(5) 0.015(4) 0.004(3) 0.006(3)
C18 0.029(3) 0.057(4) 0.070(5) 0.022(4) 0.004(3) -0.001(3)
C19 0.034(4) 0.062(5) 0.062(5) 0.027(4) 0.000(3) -0.001(3)
C20 0.036(4) 0.064(5) 0.062(5) 0.030(4) 0.000(3) 0.004(3)
C21 0.027(4) 0.070(5) 0.073(5) 0.027(5) -0.008(4) 0.004(4)
C22 0.032(4) 0.056(4) 0.067(5) 0.004(4) -0.005(3) 0.002(3)
C23 0.033(3) 0.037(3) 0.062(5) -0.006(3) 0.005(3) 0.000(3)
C24 0.033(3) 0.033(3) 0.049(4) 0.003(3) 0.004(3) 0.002(3)
C25 0.030(3) 0.046(4) 0.053(4) 0.015(3) 0.001(3) -0.001(3)
C26 0.029(3) 0.046(4) 0.067(5) 0.003(4) 0.012(3) 0.002(3)
C27 0.065(5) 0.037(4) 0.078(6) -0.006(4) 0.016(5) -0.002(3)
C28 0.052(4) 0.056(4) 0.063(5) 0.014(4) 0.009(4) 0.003(4)
C29 0.052(5) 0.137(9) 0.098(7) 0.034(7) -0.027(5) -0.010(6)
C30 0.049(5) 0.080(6) 0.083(6) 0.033(5) 0.006(4) 0.007(4)
C31 0.045(4) 0.053(4) 0.062(5) 0.016(4) 0.007(4) 0.002(4)
C32 0.032(4) 0.080(6) 0.082(6) 0.039(5) 0.004(4) 0.010(4)

loop_
_atom_type_symbol
_atom_type_description
_atom_type_scat_dispersion_real
_atom_type_scat_dispersion_imag
_atom_type_scat_source
C C 0.0181 0.0091 'International Tables Vol C Tables 4.2.6.8 and 6.1.1.4'
H H 0.0000 0.0000 'International Tables Vol C Tables 4.2.6.8 and 6.1.1.4'
O O 0.0492 0.0322 'International Tables Vol C Tables 4.2.6.8 and 6.1.1.4'

loop_
_geom_angle_atom_site_label_1
_geom_angle_atom_site_label_2
_geom_angle_atom_site_label_3
_geom_angle
C23 O1 O2 103.7(5)
C2 C1 H1A 109.5
C2 C1 H1B 109.5
H1A C1 H1B 109.5
C2 C1 H1C 109.5
H1A C1 H1C 109.5
H1B C1 H1C 109.5
C26 O2 O1 103.7(5)
C4 C2 C1 126.2(11)
C4 C2 C3 122.3(13)
C1 C2 C3 111.5(11)
C2 C3 H3A 109.5
C2 C3 H3B 109.5
H3A C3 H3B 109.5
C2 C3 H3C 109.5
H3A C3 H3C 109.5
H3B C3 H3C 109.5
C2 C4 C5 123.7(10)
C2 C4 C10 121.7(11)
C5 C4 C10 114.3(10)
C31 O5 C19 115.5(7)
O6 C5 C4 122.1(12)
O6 C5 C6 118.2(11)
C4 C5 C6 119.6(9)
C5 C6 C7 114.3(10)
C5 C6 H6A 108.7
C7 C6 H6A 108.7
C5 C6 H6B 108.7
C7 C6 H6B 108.7
H6A C6 H6B 107.6
C11 C7 C6 110.3(10)
C11 C7 C8 111.9(10)
C6 C7 C8 112.4(9)
C11 C7 H7 107.3
C6 C7 H7 107.3
C8 C7 H7 107.3
C7 C8 C9 117.4(9)
C7 C8 C14 113.0(8)
C9 C8 C14 105.2(7)
C7 C8 H8 106.9
C9 C8 H8 106.9
C14 C8 H8 106.9
C12 C9 C10 127.9(10)
C12 C9 C8 110.8(9)
C10 C9 C8 121.3(8)
C9 C10 C4 112.8(9)
C9 C10 H10A 109.0
C4 C10 H10A 109.0
C9 C10 H10B 109.0
C4 C10 H10B 109.0
H10A C10 H10B 107.8
C7 C11 H11A 109.5
C7 C11 H11B 109.5
H11A C11 H11B 109.5
C7 C11 H11C 109.5
H11A C11 H11C 109.5
H11B C11 H11C 109.5
C9 C12 C13 113.7(8)
C9 C12 C15 125.1(11)
C13 C12 C15 121.0(9)
C12 C13 C18 119.0(7)
C12 C13 C14 104.5(7)
C18 C13 C14 102.4(7)
C12 C13 H13 110.1
C18 C13 H13 110.1
C14 C13 H13 110.1
C20 C14 C8 118.9(7)
C20 C14 C13 102.4(7)
C8 C14 C13 105.7(7)
C20 C14 H14 109.8
C8 C14 H14 109.8
C13 C14 H14 109.8
C12 C15 H15A 109.5
C12 C15 H15B 109.5
H15A C15 H15B 109.5
C12 C15 H15C 109.5
H15A C15 H15C 109.5
H15B C15 H15C 109.5
C17 C16 C21 130.4(7)
C17 C16 C20 107.2(7)
C21 C16 C20 122.3(7)
C16 C17 C25 132.1(7)
C16 C17 C18 106.8(7)
C25 C17 C18 121.2(6)
C19 C18 C32 115.2(8)
C19 C18 C17 98.5(6)
C32 C18 C17 117.8(7)
C19 C18 C13 101.4(7)
C32 C18 C13 115.1(8)
C17 C18 C13 106.5(7)
O5 C19 C18 111.2(7)
O5 C19 C20 115.1(7)
C18 C19 C20 95.0(7)
O5 C19 H19 111.5
C18 C19 H19 111.5
C20 C19 H19 111.5
C14 C20 C16 108.5(8)
C14 C20 C19 102.4(7)
C16 C20 C19 97.7(6)
C14 C20 H20 115.4
C16 C20 H20 115.4
C19 C20 H20 115.4
C16 C21 C22 114.3(7)
C16 C21 C29 111.0(8)
C22 C21 C29 108.2(8)
C16 C21 H21 107.7
C22 C21 H21 107.7
C29 C21 H21 107.7
C23 C22 C21 114.0(7)
C23 C22 H22A 108.8
C21 C22 H22A 108.8
C23 C22 H22B 108.8
C21 C22 H22B 108.8
H22A C22 H22B 107.6
O3 C23 O1 112.5(6)
O3 C23 C24 113.0(6)
O1 C23 C24 102.6(6)
O3 C23 C22 107.5(7)
O1 C23 C22 105.0(6)
C24 C23 C22 116.0(6)
C25 C24 C26 126.0(6)
C25 C24 C23 124.8(6)
C26 C24 C23 108.5(6)
C24 C25 C17 127.1(7)
C24 C25 H25 116.4
C17 C25 H25 116.4
O2 C26 C24 101.6(6)
O2 C26 C27 109.5(7)
C24 C26 C27 112.8(7)
O2 C26 C28 105.4(7)
C24 C26 C28 114.7(7)
C27 C26 C28 111.9(7)
C26 C27 H27A 109.5
C26 C27 H27B 109.5
H27A C27 H27B 109.5
C26 C27 H27C 109.5
H27A C27 H27C 109.5
H27B C27 H27C 109.5
C26 C28 H28A 109.5
C26 C28 H28B 109.5
H28A C28 H28B 109.5
C26 C28 H28C 109.5
H28A C28 H28C 109.5
H28B C28 H28C 109.5
C21 C29 H29A 109.5
C21 C29 H29B 109.5
H29A C29 H29B 109.5
C21 C29 H29C 109.5
H29A C29 H29C 109.5
H29B C29 H29C 109.5
C31 C30 H30A 109.5
C31 C30 H30B 109.5
H30A C30 H30B 109.5
C31 C30 H30C 109.5
H30A C30 H30C 109.5
H30B C30 H30C 109.5
O4 C31 O5 124.1(7)
O4 C31 C30 126.2(8)
O5 C31 C30 109.6(8)
C18 C32 H32A 109.5
C18 C32 H32B 109.5
H32A C32 H32B 109.5
C18 C32 H32C 109.5
H32A C32 H32C 109.5
H32B C32 H32C 109.5

loop_
_geom_bond_atom_site_label_1
_geom_bond_atom_site_label_2
_geom_bond_distance
O1 C23 1.429(9)
O1 O2 1.477(8)
C1 C2 1.476(19)
C1 H1A 0.9800
C1 H1B 0.9800
C1 H1C 0.9800
O2 C26 1.465(9)
C2 C4 1.304(17)
C2 C3 1.550(15)
O3 C23 1.399(9)
C3 H3A 0.9800
C3 H3B 0.9800
C3 H3C 0.9800
O4 C31 1.203(10)
C4 C5 1.465(16)
C4 C10 1.547(13)
O5 C31 1.340(11)
O5 C19 1.456(9)
C5 O6 1.234(12)
C5 C6 1.485(17)
C6 C7 1.511(16)
C6 H6A 0.9900
C6 H6B 0.9900
C7 C11 1.472(18)
C7 C8 1.539(12)
C7 H7 1.0000
C8 C9 1.543(14)
C8 C14 1.549(14)
C8 H8 1.0000
C9 C12 1.349(13)
C9 C10 1.476(15)
C10 H10A 0.9900
C10 H10B 0.9900
C11 H11A 0.9800
C11 H11B 0.9800
C11 H11C 0.9800
C12 C13 1.498(14)
C12 C15 1.512(14)
C13 C18 1.552(13)
C13 C14 1.587(11)
C13 H13 1.0000
C14 C20 1.509(14)
C14 H14 1.0000
C15 H15A 0.9800
C15 H15B 0.9800
C15 H15C 0.9800
C16 C17 1.353(11)
C16 C21 1.510(10)
C16 C20 1.523(11)
C17 C25 1.448(11)
C17 C18 1.528(10)
C18 C19 1.513(13)
C18 C32 1.525(11)
C19 C20 1.532(11)
C19 H19 1.0000
C20 H20 1.0000
C21 C22 1.515(11)
C21 C29 1.552(14)
C21 H21 1.0000
C22 C23 1.513(12)
C22 H22A 0.9900
C22 H22B 0.9900
C23 C24 1.507(10)
C24 C25 1.345(10)
C24 C26 1.487(11)
C25 H25 0.9500
C26 C27 1.509(11)
C26 C28 1.512(13)
C27 H27A 0.9800
C27 H27B 0.9800
C27 H27C 0.9800
C28 H28A 0.9800
C28 H28B 0.9800
C28 H28C 0.9800
C29 H29A 0.9800
C29 H29B 0.9800
C29 H29C 0.9800
C30 C31 1.523(13)
C30 H30A 0.9800
C30 H30B 0.9800
C30 H30C 0.9800
C32 H32A 0.9800
C32 H32B 0.9800
C32 H32C 0.9800
